data_2244109
loop_
_publ_author_name
'Naghiyev, Farid N.'
'Khrustalev, Victor N.'
'Safronenko, Marina G.'
'Akkurt, Mehmet'
'Khalilov, Ali N.'
'Bhattarai, Ajaya'
'Mamedov, \.Ibrahim G.'

_publ_section_title
;
 Crystal structure and Hirshfeld surface analysis of
 2,2'-(phenylazanediyl)bis(1-phenylethan-1-one)
;
_journal_coeditor_code TX2050
_journal_issue 7
_journal_name_full 'Acta Crystallographica Section E'
_journal_page_first
;
;
_journal_paper_doi 10.1107/S2056989022005382
_journal_volume 78
_journal_year 2022
_chemical_formula_iupac 'C22 H19 N O2'
_chemical_formula_moiety 'C22 H19 N O2'
_chemical_formula_sum 'C22 H19 N O2'
_chemical_formula_weight 329.38
_chemical_name_systematic
;
2,2'-(Phenylazanediyl)bis(1-phenylethan-1-one)
;
_space_group_crystal_system orthorhombic
_space_group_IT_number 60
_space_group_name_Hall '-P 2n 2ab'
_space_group_name_H-M_alt 'P b c n'
_atom_sites_solution_hydrogens geom
_audit_creation_method SHELXL-2018/3
_cell_angle_alpha 90
_cell_angle_beta 90
_cell_angle_gamma 90
_cell_formula_units_Z 4
_cell_length_a 20.8269(2)
_cell_length_b 9.09843(10)
_cell_length_c 9.01580(10)
_cell_measurement_reflns_used 14002
_cell_measurement_temperature 100(2)
_cell_measurement_theta_max 78.99
_cell_measurement_theta_min 4.25
_cell_volume 1708.42(3)
_computing_cell_refinement
;
CrysAlisPro (Rigaku OD, 2021)
;
_computing_data_collection
;
CrysAlisPro (Rigaku OD, 2021)
;
_computing_data_reduction
;
CrysAlisPro (Rigaku OD, 2021)
;
_computing_molecular_graphics
;
ORTEP-3 for Windows (Farrugia, 2012)
;
_computing_publication_material
;
PLATON (Spek, 2020)
;
_computing_structure_refinement
;
<i>SHELXL2018/3</i> (Sheldrick, 2015b)
;
_computing_structure_solution
;
<i>SHELXT2014/5</i> (Sheldrick, 2015a)
;
_diffrn_ambient_temperature 100(2)
_diffrn_measured_fraction_theta_full 0.990
_diffrn_measured_fraction_theta_max 0.987
_diffrn_measurement_device_type 'XtaLAB Synergy, Dualflex, HyPix'
_diffrn_measurement_method '\f and \w'
_diffrn_radiation_type CuK\a
_diffrn_radiation_wavelength 1.54184
_diffrn_reflns_av_R_equivalents 0.0336
_diffrn_reflns_av_unetI/netI 0.0158
_diffrn_reflns_limit_h_max 26
_diffrn_reflns_limit_h_min -26
_diffrn_reflns_limit_k_max 10
_diffrn_reflns_limit_k_min -11
_diffrn_reflns_limit_l_max 11
_diffrn_reflns_limit_l_min -10
_diffrn_reflns_number 21247
_diffrn_reflns_theta_full 67.684
_diffrn_reflns_theta_max 79.366
_diffrn_reflns_theta_min 4.246
_diffrn_source 'micro-focus sealed X-ray tube'
_diffrn_standards_decay_% 0
_diffrn_standards_interval_count 0
_diffrn_standards_interval_time 0
_diffrn_standards_number 0
_exptl_absorpt_coefficient_mu 0.649
_exptl_absorpt_correction_T_max 0.939
_exptl_absorpt_correction_T_min 0.906
_exptl_absorpt_correction_type multi-scan
_exptl_absorpt_process_details
;
(CrysAlisPro; Rigaku OD, 2021)
;
_exptl_crystal_colour 'pale yellow'
_exptl_crystal_density_diffrn 1.281
_exptl_crystal_description prism
_exptl_crystal_F_000 696
_exptl_crystal_size_max 0.090
_exptl_crystal_size_mid 0.060
_exptl_crystal_size_min 0.050
_refine_diff_density_max 0.285
_refine_diff_density_min -0.232
_refine_ls_extinction_method none
_refine_ls_goodness_of_fit_ref 1.089
_refine_ls_hydrogen_treatment constr
_refine_ls_matrix_type full
_refine_ls_number_parameters 115
_refine_ls_number_reflns 1834
_refine_ls_number_restraints 0
_refine_ls_restrained_S_all 1.089
_refine_ls_R_factor_all 0.0517
_refine_ls_R_factor_gt 0.0505
_refine_ls_shift/su_max 0.000
_refine_ls_shift/su_mean 0.000
_refine_ls_structure_factor_coef Fsqd
_refine_ls_weighting_details 'w=1/[\s^2^(Fo^2^)+(0.0811P)^2^+0.6375P] where P=(Fo^2^+2Fc^2^)/3'
_refine_ls_weighting_scheme calc
_refine_ls_wR_factor_gt 0.1407
_refine_ls_wR_factor_ref 0.1418
_reflns_number_gt 1746
_reflns_number_total 1834
_reflns_threshold_expression 'I > 2\s(I)'
_cod_data_source_file tx2050sup1.cif
_cod_data_source_block I
_cod_database_code 2244109
_shelx_space_group_comment
;
The symmetry employed for this shelxl refinement is uniquely defined
by the following loop, which should always be used as a source of
symmetry information in preference to the above space-group names.
They are only intended as comments.
;
_shelx_estimated_absorpt_t_min 0.944
_shelx_estimated_absorpt_t_max 0.968

loop_
_space_group_symop_operation_xyz
'x, y, z'
'-x+1/2, -y+1/2, z+1/2'
'-x, y, -z+1/2'
'x+1/2, -y+1/2, -z'
'-x, -y, -z'
'x-1/2, y-1/2, -z-1/2'
'x, -y, z-1/2'
'-x-1/2, y-1/2, z'

loop_
_atom_site_type_symbol
_atom_site_label
_atom_site_fract_x
_atom_site_fract_y
_atom_site_fract_z
_atom_site_U_iso_or_equiv
_atom_site_adp_type
_atom_site_calc_flag
_atom_site_occupancy
_atom_site_disorder_assembly
_atom_site_disorder_group
O O1 0.38204(5) 0.42787(12) 0.14622(11) 0.0346(3) Uani d 1 . .
N N1 0.500000 0.50356(17) 0.250000 0.0275(4) Uani d 1 . .
C C1 0.500000 0.65552(19) 0.250000 0.0258(4) Uani d 1 . .
C C2 0.54585(7) 0.73540(15) 0.16825(14) 0.0312(3) Uani d 1 . .
H H2 0.577660 0.684521 0.112882 0.037 Uiso calc 1 . .
C C3 0.54488(9) 0.88824(18) 0.16798(17) 0.0432(4) Uani d 1 . .
H H3 0.575533 0.940593 0.110555 0.052 Uiso calc 1 . .
C C4 0.500000 0.9651(2) 0.250000 0.0537(7) Uani d 1 . .
H H4 0.499999 1.069489 0.250000 0.064 Uiso calc 1 . .
C C5 0.45804(6) 0.41853(14) 0.34384(14) 0.0256(3) Uani d 1 . .
H H5A 0.447899 0.476190 0.433961 0.031 Uiso calc 1 . .
H H5B 0.480651 0.328071 0.375413 0.031 Uiso calc 1 . .
C C6 0.39556(6) 0.37610(14) 0.26663(14) 0.0262(3) Uani d 1 . .
C C7 0.35248(6) 0.26878(14) 0.34230(13) 0.0256(3) Uani d 1 . .
C C8 0.36541(6) 0.21454(15) 0.48403(15) 0.0304(3) Uani d 1 . .
H H8 0.402012 0.248116 0.537005 0.036 Uiso calc 1 . .
C C9 0.32461(7) 0.11135(17) 0.54737(16) 0.0362(4) Uani d 1 . .
H H9 0.333629 0.073789 0.643461 0.043 Uiso calc 1 . .
C C10 0.27080(7) 0.06284(17) 0.47116(17) 0.0362(4) Uani d 1 . .
H H10 0.243425 -0.008843 0.514406 0.043 Uiso calc 1 . .
C C11 0.25697(7) 0.11905(17) 0.33172(16) 0.0353(4) Uani d 1 . .
H H11 0.219476 0.087802 0.280639 0.042 Uiso calc 1 . .
C C12 0.29775(7) 0.22064(15) 0.26696(16) 0.0316(3) Uani d 1 . .
H H12 0.288486 0.257788 0.170838 0.038 Uiso calc 1 . .

loop_
_atom_site_aniso_label
_atom_site_aniso_U_11
_atom_site_aniso_U_22
_atom_site_aniso_U_33
_atom_site_aniso_U_12
_atom_site_aniso_U_13
_atom_site_aniso_U_23
O1 0.0336(5) 0.0400(6) 0.0302(5) -0.0032(4) -0.0024(4) 0.0071(4)
N1 0.0260(7) 0.0226(7) 0.0338(8) 0.000 0.0068(6) 0.000
C1 0.0285(8) 0.0239(8) 0.0250(8) 0.000 -0.0043(6) 0.000
C2 0.0378(8) 0.0281(7) 0.0277(7) -0.0037(5) -0.0006(5) 0.0014(5)
C3 0.0632(11) 0.0286(7) 0.0378(8) -0.0102(7) 0.0028(7) 0.0047(6)
C4 0.091(2) 0.0228(10) 0.0475(13) 0.000 0.0033(12) 0.000
C5 0.0251(6) 0.0241(6) 0.0277(6) -0.0004(4) 0.0020(4) 0.0007(4)
C6 0.0266(6) 0.0247(6) 0.0272(6) 0.0028(5) 0.0027(5) -0.0019(5)
C7 0.0254(6) 0.0236(6) 0.0277(6) 0.0014(5) 0.0035(4) -0.0028(4)
C8 0.0292(6) 0.0326(7) 0.0292(6) -0.0036(5) 0.0009(5) -0.0009(5)
C9 0.0377(7) 0.0407(8) 0.0303(7) -0.0064(6) 0.0040(6) 0.0041(6)
C10 0.0352(7) 0.0367(7) 0.0366(7) -0.0092(6) 0.0086(6) -0.0019(6)
C11 0.0305(7) 0.0382(8) 0.0372(8) -0.0086(6) 0.0014(5) -0.0063(6)
C12 0.0316(7) 0.0328(7) 0.0304(7) -0.0024(5) -0.0009(5) -0.0019(5)

loop_
_atom_type_symbol
_atom_type_description
_atom_type_scat_dispersion_real
_atom_type_scat_dispersion_imag
_atom_type_scat_source
C C 0.0181 0.0091 'International Tables Vol C Tables 4.2.6.8 and 6.1.1.4'
H H 0.0000 0.0000 'International Tables Vol C Tables 4.2.6.8 and 6.1.1.4'
N N 0.0311 0.0180 'International Tables Vol C Tables 4.2.6.8 and 6.1.1.4'
O O 0.0492 0.0322 'International Tables Vol C Tables 4.2.6.8 and 6.1.1.4'

loop_
_geom_angle_atom_site_label_1
_geom_angle_atom_site_label_2
_geom_angle_atom_site_label_3
_geom_angle_site_symmetry_1
_geom_angle_site_symmetry_3
_geom_angle
_geom_angle_publ_flag
C1 N1 C5 . . 122.46(7) ?
C1 N1 C5 . 3_655 122.46(7) ?
C5 N1 C5 . 3_655 115.08(14) ?
N1 C1 C2 . 3_655 121.07(9) ?
N1 C1 C2 . . 121.07(9) ?
C2 C1 C2 3_655 . 117.86(17) ?
C3 C2 C1 . . 120.47(14) ?
C3 C2 H2 . . 119.8 ?
C1 C2 H2 . . 119.8 ?
C4 C3 C2 . . 120.98(15) ?
C4 C3 H3 . . 119.5 ?
C2 C3 H3 . . 119.5 ?
C3 C4 C3 3_655 . 119.2(2) ?
C3 C4 H4 3_655 . 120.4 ?
C3 C4 H4 . . 120.4 ?
N1 C5 C6 . . 112.65(9) ?
N1 C5 H5A . . 109.1 ?
C6 C5 H5A . . 109.1 ?
N1 C5 H5B . . 109.1 ?
C6 C5 H5B . . 109.1 ?
H5A C5 H5B . . 107.8 ?
O1 C6 C7 . . 121.50(12) ?
O1 C6 C5 . . 120.45(11) ?
C7 C6 C5 . . 118.05(11) ?
C8 C7 C12 . . 119.44(12) ?
C8 C7 C6 . . 122.28(12) ?
C12 C7 C6 . . 118.27(12) ?
C9 C8 C7 . . 119.81(13) ?
C9 C8 H8 . . 120.1 ?
C7 C8 H8 . . 120.1 ?
C10 C9 C8 . . 120.38(13) ?
C10 C9 H9 . . 119.8 ?
C8 C9 H9 . . 119.8 ?
C9 C10 C11 . . 119.97(13) ?
C9 C10 H10 . . 120.0 ?
C11 C10 H10 . . 120.0 ?
C12 C11 C10 . . 120.05(13) ?
C12 C11 H11 . . 120.0 ?
C10 C11 H11 . . 120.0 ?
C11 C12 C7 . . 120.32(13) ?
C11 C12 H12 . . 119.8 ?
C7 C12 H12 . . 119.8 ?

loop_
_geom_bond_atom_site_label_1
_geom_bond_atom_site_label_2
_geom_bond_site_symmetry_2
_geom_bond_distance
_geom_bond_publ_flag
O1 C6 . 1.2165(16) ?
N1 C1 . 1.383(2) ?
N1 C5 . 1.4415(14) ?
N1 C5 3_655 1.4416(14) ?
C1 C2 3_655 1.4082(16) ?
C1 C2 . 1.4082(16) ?
C2 C3 . 1.391(2) ?
C2 H2 . 0.9500 ?
C3 C4 . 1.382(2) ?
C3 H3 . 0.9500 ?
C4 H4 . 0.9500 ?
C5 C6 . 1.5254(17) ?
C5 H5A . 0.9900 ?
C5 H5B . 0.9900 ?
C6 C7 . 1.4913(18) ?
C7 C8 . 1.3960(19) ?
C7 C12 . 1.3973(19) ?
C8 C9 . 1.3892(19) ?
C8 H8 . 0.9500 ?
C9 C10 . 1.387(2) ?
C9 H9 . 0.9500 ?
C10 C11 . 1.388(2) ?
C10 H10 . 0.9500 ?
C11 C12 . 1.384(2) ?
C11 H11 . 0.9500 ?
C12 H12 . 0.9500 ?

loop_
_geom_hbond_atom_site_label_D
_geom_hbond_atom_site_label_H
_geom_hbond_atom_site_label_A
_geom_hbond_site_symmetry_A
_geom_hbond_distance_DH
_geom_hbond_distance_HA
_geom_hbond_distance_DA
_geom_hbond_angle_DHA
C5 H5A O1 7_566 0.99 2.51 3.4483(16) 158
C8 H8 Cg1 5_666 0.95 2.85 3.6963(14) 148
C8 H8 Cg1 8_565 0.95 2.85 3.6963(14) 148

loop_
_geom_torsion_atom_site_label_1
_geom_torsion_atom_site_label_2
_geom_torsion_atom_site_label_3
_geom_torsion_atom_site_label_4
_geom_torsion_site_symmetry_1
_geom_torsion_site_symmetry_2
_geom_torsion_site_symmetry_3
_geom_torsion_site_symmetry_4
_geom_torsion
_geom_torsion_publ_flag
C5 N1 C1 C2 . . . 3_655 -6.40(9) ?
C5 N1 C1 C2 3_655 . . 3_655 173.60(9) ?
C5 N1 C1 C2 . . . . 173.59(9) ?
C5 N1 C1 C2 3_655 . . . -6.41(9) ?
N1 C1 C2 C3 . . . . 179.32(10) ?
C2 C1 C2 C3 3_655 . . . -0.68(10) ?
C1 C2 C3 C4 . . . . 1.4(2) ?
C2 C3 C4 C3 . . . 3_655 -0.69(11) ?
C1 N1 C5 C6 . . . . 93.41(9) ?
C5 N1 C5 C6 3_655 . . . -86.59(9) ?
N1 C5 C6 O1 . . . . -8.70(17) ?
N1 C5 C6 C7 . . . . 170.61(11) ?
O1 C6 C7 C8 . . . . -176.33(12) ?
C5 C6 C7 C8 . . . . 4.37(18) ?
O1 C6 C7 C12 . . . . 4.30(19) ?
C5 C6 C7 C12 . . . . -175.00(11) ?
C12 C7 C8 C9 . . . . 1.3(2) ?
C6 C7 C8 C9 . . . . -178.06(12) ?
C7 C8 C9 C10 . . . . -0.6(2) ?
C8 C9 C10 C11 . . . . -0.9(2) ?
C9 C10 C11 C12 . . . . 1.7(2) ?
C10 C11 C12 C7 . . . . -1.0(2) ?
C8 C7 C12 C11 . . . . -0.6(2) ?
C6 C7 C12 C11 . . . . 178.84(12) ?

_cod_database_fobs_code 2244109
